data_7013592
loop_
_publ_author_name
'Kilian, Petr'
'Slawin, Alexandra M. Z.'
'Woollins, J. Derek'

_publ_section_title
;
 A structural study of 1,8-bis(dimethyl phosphonito) naphthalene and
 related crowded chalcogeno derivatives
;
_journal_issue 20
_journal_name_full 'Dalton Transactions'
_journal_page_first 3876
_journal_paper_doi 10.1039/b310392g
_journal_year 2003
_chemical_formula_sum 'C14 H18 O6 P2'
_chemical_formula_weight 344.22
_chemical_name_systematic
;
?
;
_space_group_IT_number 14
_symmetry_cell_setting monoclinic
_symmetry_space_group_name_Hall '-P 2yn'
_symmetry_space_group_name_H-M 'P 1 21/n 1'
_atom_sites_solution_hydrogens geom
_atom_sites_solution_primary direct
_atom_sites_solution_secondary difmap
_audit_creation_method SHELXL-97
_cell_angle_alpha 90.00
_cell_angle_beta 112.762(3)
_cell_angle_gamma 90.00
_cell_formula_units_Z 4
_cell_length_a 13.286(3)
_cell_length_b 8.2010(15)
_cell_length_c 16.068(3)
_cell_measurement_reflns_used 117
_cell_measurement_temperature 125(2)
_cell_measurement_theta_max 28
_cell_measurement_theta_min 12
_cell_volume 1614.4(6)
_computing_cell_refinement 'Bruker SMART'
_computing_data_collection 'Bruker SMART'
_computing_data_reduction 'Bruker SHELXTL'
_computing_molecular_graphics 'Bruker SHELXTL'
_computing_publication_material 'Bruker SHELXTL'
_computing_structure_refinement 'SHELXL-97 (Sheldrick, 1997)'
_computing_structure_solution 'SHELXS-97 (Sheldrick, 1990)'
_diffrn_ambient_temperature 125(2)
_diffrn_detector_area_resol_mean 0.83
_diffrn_measured_fraction_theta_full 0.976
_diffrn_measured_fraction_theta_max 0.976
_diffrn_measurement_device_type 'CCD area detector'
_diffrn_measurement_method 'phi and omega scans'
_diffrn_radiation_monochromator graphite
_diffrn_radiation_source 'fine-focus sealed tube'
_diffrn_radiation_type MoK\a
_diffrn_radiation_wavelength 0.71073
_diffrn_reflns_av_R_equivalents 0.0227
_diffrn_reflns_av_sigmaI/netI 0.0206
_diffrn_reflns_limit_h_max 14
_diffrn_reflns_limit_h_min -14
_diffrn_reflns_limit_k_max 9
_diffrn_reflns_limit_k_min -4
_diffrn_reflns_limit_l_max 17
_diffrn_reflns_limit_l_min -17
_diffrn_reflns_number 6593
_diffrn_reflns_theta_full 23.28
_diffrn_reflns_theta_max 23.28
_diffrn_reflns_theta_min 1.70
_exptl_absorpt_coefficient_mu 0.294
_exptl_absorpt_correction_T_max 1.00000
_exptl_absorpt_correction_T_min 0.810135
_exptl_absorpt_correction_type multi-scan
_exptl_crystal_colour colourless
_exptl_crystal_density_diffrn 1.416
_exptl_crystal_density_method 'not measured'
_exptl_crystal_description prism
_exptl_crystal_F_000 720
_exptl_crystal_size_max .15
_exptl_crystal_size_mid .05
_exptl_crystal_size_min .05
_refine_diff_density_max 0.290
_refine_diff_density_min -0.253
_refine_diff_density_rms 0.043
_refine_ls_extinction_coef 0.0031(8)
_refine_ls_extinction_expression Fc^*^=kFc[1+0.001xFc^2^\l^3^/sin(2\q)]^-1/4^
_refine_ls_extinction_method SHELXL
_refine_ls_goodness_of_fit_ref 1.061
_refine_ls_hydrogen_treatment mixed
_refine_ls_matrix_type full
_refine_ls_number_parameters 204
_refine_ls_number_reflns 2269
_refine_ls_number_restraints 0
_refine_ls_restrained_S_all 1.061
_refine_ls_R_factor_all 0.0347
_refine_ls_R_factor_gt 0.0296
_refine_ls_shift/su_max 0.024
_refine_ls_shift/su_mean 0.001
_refine_ls_structure_factor_coef Fsqd
_refine_ls_weighting_details 'calc w=1/[\s^2^(Fo^2^)+(0.0460P)^2^+0.4302P] where P=(Fo^2^+2Fc^2^)/3'
_refine_ls_weighting_scheme calc
_refine_ls_wR_factor_gt 0.0740
_refine_ls_wR_factor_ref 0.0769
_reflns_number_gt 1988
_reflns_number_total 2269
_reflns_threshold_expression >2sigma(I)
_cod_data_source_file b310392g.txt
_cod_data_source_block 5
_cod_depositor_comments
;
The following automatic conversions were performed:
'_symmetry_cell_setting' value 'Monoclinic' changed to 'monoclinic'
according to '/home/saulius/struct/CIF-dictionaries/cif_core.dic'
dictionary named 'cif_core.dic' version 2.4.1 from
2010-06-29.

'_exptl_absorpt_correction_type' value 'MULTISCAN' changed to
'multi-scan' according to
'/home/saulius/struct/CIF-dictionaries/cif_core.dic' dictionary named
'cif_core.dic' version 2.4.1 from 2010-06-29.

Automatic conversion script
Id: cif_fix_enum 1527 2010-12-29 10:47:43Z saulius 
;
_cod_original_cell_volume 1614.4(5)
_cod_original_sg_symbol_H-M P2(1)/n
_cod_database_code 7013592

loop_
_symmetry_equiv_pos_as_xyz
'x, y, z'
'-x+1/2, y+1/2, -z+1/2'
'-x, -y, -z'
'x-1/2, -y-1/2, z-1/2'

loop_
_atom_site_label
_atom_site_type_symbol
_atom_site_fract_x
_atom_site_fract_y
_atom_site_fract_z
_atom_site_U_iso_or_equiv
_atom_site_adp_type
_atom_site_occupancy
_atom_site_symmetry_multiplicity
_atom_site_calc_flag
_atom_site_refinement_flags
_atom_site_disorder_assembly
_atom_site_disorder_group
O1 O 0.65295(10) -0.07546(16) 0.84209(8) 0.0252(3) Uani 1 1 d . . .
P1 P 0.62317(4) 0.09710(6) 0.82527(3) 0.01982(17) Uani 1 1 d . . .
C1 C 0.51919(14) 0.1453(2) 0.71596(11) 0.0196(4) Uani 1 1 d . . .
C2 C 0.52462(15) 0.3047(2) 0.69001(13) 0.0242(4) Uani 1 1 d . . .
H2A H 0.5660 0.3812 0.7345 0.029 Uiso 1 1 calc R . .
C3 C 0.47154(16) 0.3580(2) 0.60069(13) 0.0287(5) Uani 1 1 d . . .
H3A H 0.4728 0.4698 0.5858 0.034 Uiso 1 1 calc R . .
C4 C 0.41836(16) 0.2473(3) 0.53596(13) 0.0311(5) Uani 1 1 d . . .
H4A H 0.3884 0.2805 0.4745 0.037 Uiso 1 1 calc R . .
C5 C 0.40654(15) 0.0831(2) 0.55800(13) 0.0265(5) Uani 1 1 d . . .
C6 C 0.35029(16) -0.0278(3) 0.48807(14) 0.0346(5) Uani 1 1 d . . .
H6A H 0.3246 0.0080 0.4271 0.042 Uiso 1 1 calc R . .
C7 C 0.33208(17) -0.1848(3) 0.50614(15) 0.0379(5) Uani 1 1 d . . .
H7A H 0.2993 -0.2607 0.4586 0.046 Uiso 1 1 calc R . .
C8 C 0.36283(16) -0.2319(3) 0.59655(14) 0.0315(5) Uani 1 1 d . . .
H8A H 0.3442 -0.3383 0.6093 0.038 Uiso 1 1 calc R . .
C9 C 0.41937(15) -0.1294(2) 0.66813(13) 0.0242(4) Uani 1 1 d . . .
C10 C 0.45059(14) 0.0309(2) 0.65075(12) 0.0212(4) Uani 1 1 d . . .
O9 O 0.43226(10) -0.06488(16) 0.84043(9) 0.0270(3) Uani 1 1 d . . .
P9 P 0.41991(4) -0.19617(6) 0.77539(3) 0.02487(17) Uani 1 1 d . . .
O11 O 0.59175(11) 0.19353(16) 0.89583(8) 0.0290(3) Uani 1 1 d . . .
C11 C 0.6193(2) 0.1334(3) 0.98642(13) 0.0399(6) Uani 1 1 d . . .
H11A H 0.6402 0.0183 0.9893 0.060 Uiso 1 1 calc R . .
H11B H 0.5560 0.1444 1.0030 0.060 Uiso 1 1 calc R . .
H11C H 0.6804 0.1967 1.0285 0.060 Uiso 1 1 calc R . .
O12 O 0.72388(10) 0.20617(15) 0.82777(8) 0.0248(3) Uani 1 1 d . . .
C12 C 0.78290(17) 0.1559(3) 0.77326(14) 0.0337(5) Uani 1 1 d . . .
H12A H 0.7895 0.0368 0.7749 0.051 Uiso 1 1 calc R . .
H12B H 0.8558 0.2049 0.7971 0.051 Uiso 1 1 calc R . .
H12C H 0.7434 0.1918 0.7109 0.051 Uiso 1 1 calc R . .
O13 O 0.50262(11) -0.34328(16) 0.80410(9) 0.0316(3) Uani 1 1 d . . .
C13 C 0.5413(2) -0.3998(3) 0.89614(15) 0.0413(6) Uani 1 1 d . . .
H13A H 0.5793 -0.3108 0.9369 0.062 Uiso 1 1 calc R . .
H13B H 0.5916 -0.4912 0.9041 0.062 Uiso 1 1 calc R . .
H13C H 0.4791 -0.4356 0.9100 0.062 Uiso 1 1 calc R . .
O14 O 0.30910(11) -0.29429(16) 0.75032(10) 0.0346(4) Uani 1 1 d . . .
C14 C 0.20728(18) -0.2054(3) 0.72530(19) 0.0471(6) Uani 1 1 d . . .
H14A H 0.2084 -0.1401 0.7767 0.071 Uiso 1 1 calc R . .
H14B H 0.1463 -0.2826 0.7080 0.071 Uiso 1 1 calc R . .
H14C H 0.1983 -0.1333 0.6743 0.071 Uiso 1 1 calc R . .

loop_
_atom_site_aniso_label
_atom_site_aniso_U_11
_atom_site_aniso_U_22
_atom_site_aniso_U_33
_atom_site_aniso_U_23
_atom_site_aniso_U_13
_atom_site_aniso_U_12
O1 0.0260(7) 0.0235(8) 0.0260(7) 0.0031(5) 0.0100(6) 0.0040(6)
P1 0.0208(3) 0.0209(3) 0.0178(3) -0.00006(18) 0.0075(2) 0.0002(2)
C1 0.0185(9) 0.0207(10) 0.0209(9) 0.0000(8) 0.0090(8) 0.0019(8)
C2 0.0218(10) 0.0220(11) 0.0289(11) 0.0001(8) 0.0099(8) -0.0006(8)
C3 0.0269(10) 0.0251(11) 0.0320(11) 0.0082(9) 0.0092(9) 0.0022(9)
C4 0.0260(10) 0.0397(13) 0.0237(10) 0.0077(9) 0.0053(9) 0.0050(10)
C5 0.0181(9) 0.0341(12) 0.0254(10) -0.0016(8) 0.0064(8) 0.0004(8)
C6 0.0287(11) 0.0454(14) 0.0253(11) -0.0062(9) 0.0056(9) -0.0031(10)
C7 0.0318(12) 0.0438(14) 0.0338(12) -0.0163(10) 0.0078(10) -0.0072(10)
C8 0.0286(11) 0.0254(11) 0.0407(13) -0.0085(9) 0.0136(9) -0.0035(9)
C9 0.0206(9) 0.0215(10) 0.0315(11) -0.0040(8) 0.0111(8) 0.0001(8)
C10 0.0167(9) 0.0244(11) 0.0241(10) -0.0020(8) 0.0097(8) 0.0028(8)
O9 0.0302(7) 0.0242(7) 0.0319(7) 0.0026(6) 0.0178(6) 0.0024(6)
P9 0.0259(3) 0.0181(3) 0.0347(3) 0.0013(2) 0.0161(2) 0.0002(2)
O11 0.0393(8) 0.0281(8) 0.0228(7) -0.0015(6) 0.0154(6) 0.0011(6)
C11 0.0541(14) 0.0476(14) 0.0220(10) 0.0002(10) 0.0190(10) -0.0008(11)
O12 0.0230(7) 0.0289(8) 0.0207(7) -0.0012(5) 0.0063(5) -0.0031(6)
C12 0.0277(11) 0.0370(13) 0.0427(12) 0.0017(10) 0.0204(10) -0.0001(9)
O13 0.0351(8) 0.0216(7) 0.0405(8) 0.0040(6) 0.0173(6) 0.0043(6)
C13 0.0460(13) 0.0306(13) 0.0435(13) 0.0079(10) 0.0132(11) 0.0080(11)
O14 0.0320(8) 0.0210(8) 0.0567(9) 0.0004(7) 0.0236(7) -0.0028(6)
C14 0.0293(12) 0.0356(14) 0.0829(19) -0.0058(12) 0.0290(12) -0.0034(10)

loop_
_atom_type_symbol
_atom_type_description
_atom_type_scat_dispersion_real
_atom_type_scat_dispersion_imag
_atom_type_scat_source
C C 0.0033 0.0016 'International Tables Vol C Tables 4.2.6.8 and 6.1.1.4'
H H 0.0000 0.0000 'International Tables Vol C Tables 4.2.6.8 and 6.1.1.4'
O O 0.0106 0.0060 'International Tables Vol C Tables 4.2.6.8 and 6.1.1.4'
P P 0.1023 0.0942 'International Tables Vol C Tables 4.2.6.8 and 6.1.1.4'

loop_
_geom_angle_atom_site_label_1
_geom_angle_atom_site_label_2
_geom_angle_atom_site_label_3
_geom_angle
_geom_angle_site_symmetry_1
_geom_angle_site_symmetry_3
_geom_angle_publ_flag
O1 P1 O11 118.85(7) . . ?
O1 P1 O12 111.86(7) . . ?
O11 P1 O12 98.89(7) . . ?
O1 P1 C1 116.11(8) . . ?
O11 P1 C1 105.98(8) . . ?
O12 P1 C1 102.69(8) . . ?
C2 C1 C10 119.29(16) . . ?
C2 C1 P1 112.96(13) . . ?
C10 C1 P1 126.53(14) . . ?
C1 C2 C3 122.63(18) . . ?
C1 C2 H2A 118.7 . . ?
C3 C2 H2A 118.7 . . ?
C4 C3 C2 118.92(19) . . ?
C4 C3 H3A 120.5 . . ?
C2 C3 H3A 120.5 . . ?
C3 C4 C5 121.34(18) . . ?
C3 C4 H4A 119.3 . . ?
C5 C4 H4A 119.3 . . ?
C6 C5 C4 119.23(18) . . ?
C6 C5 C10 120.66(19) . . ?
C4 C5 C10 120.11(17) . . ?
C7 C6 C5 121.4(2) . . ?
C7 C6 H6A 119.3 . . ?
C5 C6 H6A 119.3 . . ?
C6 C7 C8 118.47(19) . . ?
C6 C7 H7A 120.8 . . ?
C8 C7 H7A 120.8 . . ?
C9 C8 C7 122.6(2) . . ?
C9 C8 H8A 118.7 . . ?
C7 C8 H8A 118.7 . . ?
C8 C9 C10 119.82(18) . . ?
C8 C9 P9 114.09(15) . . ?
C10 C9 P9 124.59(14) . . ?
C9 C10 C1 127.14(16) . . ?
C9 C10 C5 116.15(17) . . ?
C1 C10 C5 116.70(17) . . ?
O9 P9 O13 118.75(8) . . ?
O9 P9 O14 113.00(8) . . ?
O13 P9 O14 99.18(8) . . ?
O9 P9 C9 114.58(8) . . ?
O13 P9 C9 104.85(8) . . ?
O14 P9 C9 104.52(9) . . ?
C11 O11 P1 121.54(13) . . ?
O11 C11 H11A 109.5 . . ?
O11 C11 H11B 109.5 . . ?
H11A C11 H11B 109.5 . . ?
O11 C11 H11C 109.5 . . ?
H11A C11 H11C 109.5 . . ?
H11B C11 H11C 109.5 . . ?
C12 O12 P1 118.11(12) . . ?
O12 C12 H12A 109.5 . . ?
O12 C12 H12B 109.5 . . ?
H12A C12 H12B 109.5 . . ?
O12 C12 H12C 109.5 . . ?
H12A C12 H12C 109.5 . . ?
H12B C12 H12C 109.5 . . ?
C13 O13 P9 118.52(13) . . ?
O13 C13 H13A 109.5 . . ?
O13 C13 H13B 109.5 . . ?
H13A C13 H13B 109.5 . . ?
O13 C13 H13C 109.5 . . ?
H13A C13 H13C 109.5 . . ?
H13B C13 H13C 109.5 . . ?
C14 O14 P9 119.32(13) . . ?
O14 C14 H14A 109.5 . . ?
O14 C14 H14B 109.5 . . ?
H14A C14 H14B 109.5 . . ?
O14 C14 H14C 109.5 . . ?
H14A C14 H14C 109.5 . . ?
H14B C14 H14C 109.5 . . ?

loop_
_geom_bond_atom_site_label_1
_geom_bond_atom_site_label_2
_geom_bond_distance
_geom_bond_site_symmetry_2
_geom_bond_publ_flag
O1 P1 1.4661(14) . ?
P1 O11 1.5657(14) . ?
P1 O12 1.5970(14) . ?
P1 C1 1.8089(18) . ?
C1 C2 1.382(3) . ?
C1 C10 1.439(3) . ?
C2 C3 1.402(3) . ?
C2 H2A 0.9500 . ?
C3 C4 1.355(3) . ?
C3 H3A 0.9500 . ?
C4 C5 1.417(3) . ?
C4 H4A 0.9500 . ?
C5 C6 1.413(3) . ?
C5 C10 1.439(3) . ?
C6 C7 1.362(3) . ?
C6 H6A 0.9500 . ?
C7 C8 1.403(3) . ?
C7 H7A 0.9500 . ?
C8 C9 1.388(3) . ?
C8 H8A 0.9500 . ?
C9 C10 1.438(3) . ?
C9 P9 1.806(2) . ?
O9 P9 1.4649(14) . ?
P9 O13 1.5760(14) . ?
P9 O14 1.5868(15) . ?
O11 C11 1.444(2) . ?
C11 H11A 0.9800 . ?
C11 H11B 0.9800 . ?
C11 H11C 0.9800 . ?
O12 C12 1.444(2) . ?
C12 H12A 0.9800 . ?
C12 H12B 0.9800 . ?
C12 H12C 0.9800 . ?
O13 C13 1.441(3) . ?
C13 H13A 0.9800 . ?
C13 H13B 0.9800 . ?
C13 H13C 0.9800 . ?
O14 C14 1.450(3) . ?
C14 H14A 0.9800 . ?
C14 H14B 0.9800 . ?
C14 H14C 0.9800 . ?

loop_
_geom_torsion_atom_site_label_1
_geom_torsion_atom_site_label_2
_geom_torsion_atom_site_label_3
_geom_torsion_atom_site_label_4
_geom_torsion
_geom_torsion_site_symmetry_1
_geom_torsion_site_symmetry_2
_geom_torsion_site_symmetry_3
_geom_torsion_site_symmetry_4
_geom_torsion_publ_flag
O1 P1 C1 C2 -155.91(13) . . . . ?
O11 P1 C1 C2 69.71(15) . . . . ?
O12 P1 C1 C2 -33.54(15) . . . . ?
O1 P1 C1 C10 11.30(19) . . . . ?
O11 P1 C1 C10 -123.08(15) . . . . ?
O12 P1 C1 C10 133.67(15) . . . . ?
C10 C1 C2 C3 -4.4(3) . . . . ?
P1 C1 C2 C3 163.79(15) . . . . ?
C1 C2 C3 C4 -4.3(3) . . . . ?
C2 C3 C4 C5 6.2(3) . . . . ?
C3 C4 C5 C6 179.95(19) . . . . ?
C3 C4 C5 C10 0.5(3) . . . . ?
C4 C5 C6 C7 -176.71(19) . . . . ?
C10 C5 C6 C7 2.7(3) . . . . ?
C5 C6 C7 C8 5.0(3) . . . . ?
C6 C7 C8 C9 -5.7(3) . . . . ?
C7 C8 C9 C10 -1.3(3) . . . . ?
C7 C8 C9 P9 165.37(16) . . . . ?
C8 C9 C10 C1 -172.57(18) . . . . ?
P9 C9 C10 C1 22.2(3) . . . . ?
C8 C9 C10 C5 8.6(3) . . . . ?
P9 C9 C10 C5 -156.57(14) . . . . ?
C2 C1 C10 C9 -168.08(17) . . . . ?
P1 C1 C10 C9 25.4(3) . . . . ?
C2 C1 C10 C5 10.7(2) . . . . ?
P1 C1 C10 C5 -155.79(14) . . . . ?
C6 C5 C10 C9 -9.4(3) . . . . ?
C4 C5 C10 C9 170.01(17) . . . . ?
C6 C5 C10 C1 171.69(17) . . . . ?
C4 C5 C10 C1 -8.9(3) . . . . ?
C8 C9 P9 O9 -153.39(14) . . . . ?
C10 C9 P9 O9 12.58(19) . . . . ?
C8 C9 P9 O13 74.66(16) . . . . ?
C10 C9 P9 O13 -119.37(16) . . . . ?
C8 C9 P9 O14 -29.17(16) . . . . ?
C10 C9 P9 O14 136.79(15) . . . . ?
O1 P1 O11 C11 17.20(18) . . . . ?
O12 P1 O11 C11 -103.88(16) . . . . ?
C1 P1 O11 C11 150.09(16) . . . . ?
O1 P1 O12 C12 51.41(15) . . . . ?
O11 P1 O12 C12 177.49(13) . . . . ?
C1 P1 O12 C12 -73.79(14) . . . . ?
O9 P9 O13 C13 36.09(18) . . . . ?
O14 P9 O13 C13 -86.60(16) . . . . ?
C9 P9 O13 C13 165.61(15) . . . . ?
O9 P9 O14 C14 48.84(18) . . . . ?
O13 P9 O14 C14 175.55(16) . . . . ?
C9 P9 O14 C14 -76.39(17) . . . . ?

loop_
_cod_related_entry_id
_cod_related_entry_database
_cod_related_entry_code
1 ChemSpider 21145897
